data_7132401
loop_
_publ_author_name
'Gridneva, Tatiana'
'Karimata, Ayumu'
'Bansal, Richa'
'Fayzullin, Robert R.'
'Vasylevskyi, Serhii'
'Bruhacs, Andrew'
'Khusnutdinova, Julia R.'

_publ_section_title
;
 Deep-red photoluminescent mechanoresponsive polymers with dynamic
 Cu<sup>I</sup>-arylamide mechanophores.
;
_journal_issue 2
_journal_name_full 'Chemical communications (Cambridge, England)'
_journal_page_first 212
_journal_page_last 215
_journal_paper_doi 10.1039/d3cc04643e
_journal_volume 60
_journal_year 2023
_chemical_formula_moiety 'C34 H42 Cu N5'
_chemical_formula_sum 'C34 H42 Cu N5'
_chemical_formula_weight 584.26
_space_group_crystal_system orthorhombic
_space_group_IT_number 61
_space_group_name_Hall '-P 2ac 2ab'
_space_group_name_H-M_alt 'P b c a'
_atom_sites_solution_hydrogens geom
_audit_creation_method SHELXL-2018/3
_audit_update_record
;
2023-07-12 deposited with the CCDC.	2023-11-24 downloaded from the CCDC.
;
_cell_angle_alpha 90
_cell_angle_beta 90
_cell_angle_gamma 90
_cell_formula_units_Z 8
_cell_length_a 15.10177(5)
_cell_length_b 19.65119(7)
_cell_length_c 20.19471(9)
_cell_measurement_reflns_used 69618
_cell_measurement_temperature 100(2)
_cell_measurement_theta_max 79.6150
_cell_measurement_theta_min 4.2660
_cell_volume 5993.14(4)
_computing_cell_refinement 'CrysAlisPro 1.171.42.66a (Rigaku OD, 2022)'
_computing_data_collection 'CrysAlisPro 1.171.42.66a (Rigaku OD, 2022)'
_computing_data_reduction 'CrysAlisPro 1.171.42.66a (Rigaku OD, 2022)'
_computing_molecular_graphics
;
WinGX (Farrugia, 2012); ORTEP-3 (Farrugia, 2012);
PLATON (Spek, 2009); Olex2 (Dolomanov et al., 2009)
;
_computing_publication_material
;
WinGX (Farrugia, 2012); ORTEP-3 (Farrugia, 2012);
PLATON (Spek, 2009); Olex2 (Dolomanov et al., 2009)
;
_computing_structure_refinement 'SHELXL-2018/3 (Sheldrick, 2015)'
_computing_structure_solution 'SHELXT-2018/2 (Sheldrick, 2015)'
_diffrn_ambient_temperature 100(2)
_diffrn_measured_fraction_theta_full 0.997
_diffrn_measured_fraction_theta_max 0.987
_diffrn_measurement_device_type 'Rigaku XtaLAB Pro: Kappa dual offset/far'
_diffrn_measurement_method '\w scans'
_diffrn_radiation_probe x-ray
_diffrn_radiation_type CuK\a
_diffrn_radiation_wavelength 1.54184
_diffrn_reflns_av_R_equivalents 0.0420
_diffrn_reflns_av_unetI/netI 0.0179
_diffrn_reflns_Laue_measured_fraction_full 0.997
_diffrn_reflns_Laue_measured_fraction_max 0.987
_diffrn_reflns_limit_h_max 19
_diffrn_reflns_limit_h_min -19
_diffrn_reflns_limit_k_max 25
_diffrn_reflns_limit_k_min -24
_diffrn_reflns_limit_l_max 24
_diffrn_reflns_limit_l_min -19
_diffrn_reflns_number 93569
_diffrn_reflns_point_group_measured_fraction_full 0.997
_diffrn_reflns_point_group_measured_fraction_max 0.987
_diffrn_reflns_theta_full 67.684
_diffrn_reflns_theta_max 80.074
_diffrn_reflns_theta_min 4.292
_diffrn_source 'microfocus sealed X-ray tube'
_exptl_absorpt_coefficient_mu 1.257
_exptl_absorpt_correction_T_max 1.000
_exptl_absorpt_correction_T_min 0.580
_exptl_absorpt_correction_type gaussian
_exptl_absorpt_process_details
;
CrysAlisPro 1.171.42.66a (Rigaku Oxford Diffraction, 2022).
Numerical absorption correction based on gaussian integration over
a multifaceted crystal model. Empirical absorption correction using
spherical harmonics, frame scaling and detector area scaling,
implemented in SCALE3 ABSPACK scaling algorithm.
;
_exptl_crystal_colour red
_exptl_crystal_density_diffrn 1.295
_exptl_crystal_description prism
_exptl_crystal_F_000 2480
_exptl_crystal_recrystallization_method 'THF/diethyl ether'
_exptl_crystal_size_max 0.180
_exptl_crystal_size_mid 0.158
_exptl_crystal_size_min 0.074
_refine_diff_density_max 0.358
_refine_diff_density_min -0.459
_refine_diff_density_rms 0.050
_refine_ls_extinction_method none
_refine_ls_goodness_of_fit_ref 1.076
_refine_ls_hydrogen_treatment constr
_refine_ls_matrix_type full
_refine_ls_number_parameters 367
_refine_ls_number_reflns 6463
_refine_ls_number_restraints 0
_refine_ls_restrained_S_all 1.076
_refine_ls_R_factor_all 0.0344
_refine_ls_R_factor_gt 0.0335
_refine_ls_shift/su_max 0.000
_refine_ls_shift/su_mean 0.000
_refine_ls_structure_factor_coef Fsqd
_refine_ls_weighting_details 'w=1/[\s^2^(Fo^2^)+(0.0441P)^2^+3.7040P] where P=(Fo^2^+2Fc^2^)/3'
_refine_ls_weighting_scheme calc
_refine_ls_wR_factor_gt 0.0896
_refine_ls_wR_factor_ref 0.0902
_reflns_Friedel_coverage 0.000
_reflns_number_gt 6281
_reflns_number_total 6463
_reflns_threshold_expression 'I > 2\s(I)'
_cod_data_source_file d3cc04643e5.cif
_cod_data_source_block jk1161
_cod_depositor_comments 'Adding full bibliography for 7132392--7132402.cif.'
_cod_database_code 7132401
_shelx_shelxl_version_number 2018/3
_shelx_space_group_comment
;
The symmetry employed for this shelxl refinement is uniquely defined
by the following loop, which should always be used as a source of
symmetry information in preference to the above space-group names.
They are only intended as comments.
;
_shelx_estimated_absorpt_t_min 0.805
_shelx_estimated_absorpt_t_max 0.913

loop_
_space_group_symop_operation_xyz
'x, y, z'
'-x+1/2, -y, z+1/2'
'-x, y+1/2, -z+1/2'
'x+1/2, -y+1/2, -z'
'-x, -y, -z'
'x-1/2, y, -z-1/2'
'x, -y-1/2, z-1/2'
'-x-1/2, y-1/2, z'

loop_
_atom_site_label
_atom_site_type_symbol
_atom_site_fract_x
_atom_site_fract_y
_atom_site_fract_z
_atom_site_U_iso_or_equiv
_atom_site_adp_type
_atom_site_occupancy
_atom_site_site_symmetry_order
_atom_site_calc_flag
_atom_site_refinement_flags_posn
_atom_site_refinement_flags_adp
_atom_site_refinement_flags_occupancy
_atom_site_disorder_assembly
_atom_site_disorder_group
Cu1 Cu 0.23663(2) 0.43715(2) 0.48704(2) 0.01626(7) Uani 1 1 d . . . . .
N1 N 0.36256(7) 0.45991(5) 0.44349(6) 0.0165(2) Uani 1 1 d . . . . .
N2 N 0.26334(7) 0.34449(6) 0.44113(6) 0.0163(2) Uani 1 1 d . . . . .
N3 N 0.19378(7) 0.46462(5) 0.38365(6) 0.0162(2) Uani 1 1 d . . . . .
N4 N 0.43933(7) 0.33311(6) 0.54335(6) 0.0182(2) Uani 1 1 d . . . . .
N5 N 0.19540(7) 0.45929(6) 0.57529(6) 0.0170(2) Uani 1 1 d . . . . .
C11 C 0.26976(9) 0.50215(8) 0.35469(7) 0.0226(3) Uani 1 1 d . . . . .
H11A H 0.264862 0.550883 0.366554 0.027 Uiso 1 1 calc R U . . .
H11B H 0.267211 0.498589 0.305828 0.027 Uiso 1 1 calc R U . . .
C12 C 0.35797(9) 0.47517(7) 0.37859(7) 0.0180(3) Uani 1 1 d . . . . .
C13 C 0.42935(9) 0.46664(7) 0.33635(7) 0.0222(3) Uani 1 1 d . . . . .
H13 H 0.425219 0.479586 0.291129 0.027 Uiso 1 1 calc R U . . .
C14 C 0.50734(10) 0.43872(8) 0.36130(8) 0.0254(3) Uani 1 1 d . . . . .
H14 H 0.557770 0.433225 0.333691 0.030 Uiso 1 1 calc R U . . .
C15 C 0.50987(9) 0.41920(7) 0.42700(8) 0.0225(3) Uani 1 1 d . . . . .
H15 H 0.561313 0.398155 0.444712 0.027 Uiso 1 1 calc R U . . .
C16 C 0.43641(9) 0.43066(6) 0.46692(7) 0.0171(3) Uani 1 1 d . . . . .
C17 C 0.43667(9) 0.40803(6) 0.53849(7) 0.0179(3) Uani 1 1 d . . . . .
H17A H 0.488859 0.427519 0.561308 0.022 Uiso 1 1 calc R U . . .
H17B H 0.382799 0.425258 0.560842 0.022 Uiso 1 1 calc R U . . .
C21 C 0.18385(9) 0.39830(7) 0.34965(7) 0.0206(3) Uani 1 1 d . . . . .
H21A H 0.195661 0.404712 0.301838 0.025 Uiso 1 1 calc R U . . .
H21B H 0.121793 0.382805 0.354368 0.025 Uiso 1 1 calc R U . . .
C22 C 0.24480(9) 0.34329(7) 0.37586(7) 0.0174(3) Uani 1 1 d . . . . .
C23 C 0.27865(10) 0.29377(7) 0.33398(7) 0.0211(3) Uani 1 1 d . . . . .
H23 H 0.262940 0.293128 0.288429 0.025 Uiso 1 1 calc R U . . .
C24 C 0.33590(10) 0.24513(7) 0.35966(8) 0.0252(3) Uani 1 1 d . . . . .
H24 H 0.359389 0.210325 0.332141 0.030 Uiso 1 1 calc R U . . .
C25 C 0.35807(10) 0.24830(7) 0.42602(8) 0.0228(3) Uani 1 1 d . . . . .
H25 H 0.398174 0.216207 0.444399 0.027 Uiso 1 1 calc R U . . .
C26 C 0.32130(9) 0.29877(6) 0.46566(7) 0.0172(3) Uani 1 1 d . . . . .
C27 C 0.34858(9) 0.30519(7) 0.53744(7) 0.0186(3) Uani 1 1 d . . . . .
H27A H 0.306530 0.335479 0.560800 0.022 Uiso 1 1 calc R U . . .
H27B H 0.346147 0.259881 0.558789 0.022 Uiso 1 1 calc R U . . .
C31 C 0.10871(9) 0.50573(7) 0.38278(7) 0.0186(3) Uani 1 1 d . . . . .
C32 C 0.08134(10) 0.52614(9) 0.31237(8) 0.0291(3) Uani 1 1 d . . . . .
H32A H 0.128028 0.554062 0.292436 0.044 Uiso 1 1 calc R U . . .
H32B H 0.026120 0.552272 0.314095 0.044 Uiso 1 1 calc R U . . .
H32C H 0.072385 0.485111 0.285604 0.044 Uiso 1 1 calc R U . . .
C33 C 0.12090(10) 0.56940(7) 0.42543(9) 0.0271(3) Uani 1 1 d . . . . .
H33A H 0.140027 0.556070 0.469946 0.041 Uiso 1 1 calc R U . . .
H33B H 0.064623 0.594053 0.428304 0.041 Uiso 1 1 calc R U . . .
H33C H 0.165854 0.598847 0.405339 0.041 Uiso 1 1 calc R U . . .
C34 C 0.03489(9) 0.46454(7) 0.41588(8) 0.0239(3) Uani 1 1 d . . . . .
H34A H 0.016998 0.427200 0.386622 0.036 Uiso 1 1 calc R U . . .
H34B H -0.016064 0.494179 0.424313 0.036 Uiso 1 1 calc R U . . .
H34C H 0.056488 0.445873 0.457879 0.036 Uiso 1 1 calc R U . . .
C41 C 0.48978(9) 0.30790(7) 0.60228(8) 0.0227(3) Uani 1 1 d . . . . .
C42 C 0.58572(10) 0.33370(9) 0.59724(9) 0.0327(4) Uani 1 1 d . . . . .
H42A H 0.608691 0.324507 0.552744 0.049 Uiso 1 1 calc R U . . .
H42B H 0.622456 0.310221 0.630078 0.049 Uiso 1 1 calc R U . . .
H42C H 0.587126 0.382792 0.605687 0.049 Uiso 1 1 calc R U . . .
C43 C 0.49557(11) 0.23023(8) 0.59938(9) 0.0319(4) Uani 1 1 d . . . . .
H43A H 0.436384 0.210725 0.605366 0.048 Uiso 1 1 calc R U . . .
H43B H 0.534773 0.213902 0.634638 0.048 Uiso 1 1 calc R U . . .
H43C H 0.519261 0.216305 0.556281 0.048 Uiso 1 1 calc R U . . .
C44 C 0.44797(12) 0.33016(10) 0.66781(8) 0.0352(4) Uani 1 1 d . . . . .
H44A H 0.447143 0.379963 0.670199 0.053 Uiso 1 1 calc R U . . .
H44B H 0.482749 0.311981 0.704765 0.053 Uiso 1 1 calc R U . . .
H44C H 0.387246 0.312783 0.670433 0.053 Uiso 1 1 calc R U . . .
C511 C 0.20741(8) 0.52273(7) 0.60321(7) 0.0167(2) Uani 1 1 d . . . . .
C512 C 0.16585(9) 0.54496(7) 0.66212(7) 0.0195(3) Uani 1 1 d . . . . .
H512 H 0.130669 0.513737 0.686568 0.023 Uiso 1 1 calc R U . . .
C513 C 0.17500(9) 0.61102(7) 0.68522(7) 0.0217(3) Uani 1 1 d . . . . .
H513 H 0.145772 0.624097 0.724882 0.026 Uiso 1 1 calc R U . . .
C514 C 0.22621(9) 0.65853(7) 0.65138(8) 0.0229(3) Uani 1 1 d . . . . .
H514 H 0.232992 0.703573 0.667684 0.028 Uiso 1 1 calc R U . . .
C515 C 0.26711(9) 0.63813(7) 0.59302(8) 0.0214(3) Uani 1 1 d . . . . .
H515 H 0.301746 0.669930 0.568843 0.026 Uiso 1 1 calc R U . . .
C516 C 0.25827(9) 0.57203(7) 0.56939(7) 0.0191(3) Uani 1 1 d . . . . .
H516 H 0.287231 0.559677 0.529392 0.023 Uiso 1 1 calc R U . . .
C521 C 0.16824(9) 0.40488(7) 0.61477(7) 0.0183(3) Uani 1 1 d . . . . .
C522 C 0.11662(9) 0.35274(7) 0.58682(8) 0.0237(3) Uani 1 1 d . . . . .
H522 H 0.098253 0.356497 0.541976 0.028 Uiso 1 1 calc R U . . .
C523 C 0.09178(10) 0.29573(8) 0.62327(10) 0.0329(4) Uani 1 1 d . . . . .
H523 H 0.056794 0.261352 0.603034 0.039 Uiso 1 1 calc R U . . .
C524 C 0.11756(12) 0.28861(9) 0.68881(10) 0.0391(4) Uani 1 1 d . . . . .
H524 H 0.099289 0.250286 0.714016 0.047 Uiso 1 1 calc R U . . .
C525 C 0.17049(13) 0.33847(9) 0.71678(9) 0.0375(4) Uani 1 1 d . . . . .
H525 H 0.189661 0.333669 0.761340 0.045 Uiso 1 1 calc R U . . .
C526 C 0.19598(11) 0.39534(8) 0.68078(7) 0.0268(3) Uani 1 1 d . . . . .
H526 H 0.232879 0.428509 0.701018 0.032 Uiso 1 1 calc R U . . .

loop_
_atom_site_aniso_label
_atom_site_aniso_U_11
_atom_site_aniso_U_22
_atom_site_aniso_U_33
_atom_site_aniso_U_23
_atom_site_aniso_U_13
_atom_site_aniso_U_12
Cu1 0.01871(12) 0.01592(11) 0.01415(12) -0.00092(7) 0.00068(7) 0.00119(7)
N1 0.0176(5) 0.0151(5) 0.0167(5) 0.0015(4) 0.0002(4) -0.0013(4)
N2 0.0177(5) 0.0138(5) 0.0173(6) -0.0016(4) 0.0007(4) -0.0006(4)
N3 0.0156(5) 0.0161(5) 0.0168(5) 0.0012(4) -0.0013(4) -0.0007(4)
N4 0.0187(5) 0.0148(5) 0.0209(6) 0.0023(4) -0.0025(4) 0.0011(4)
N5 0.0191(5) 0.0171(5) 0.0148(5) -0.0010(4) 0.0016(4) -0.0003(4)
C11 0.0195(7) 0.0263(7) 0.0219(7) 0.0097(6) -0.0005(5) -0.0019(5)
C12 0.0185(6) 0.0163(6) 0.0191(7) 0.0024(5) -0.0007(5) -0.0036(5)
C13 0.0233(7) 0.0256(7) 0.0177(7) 0.0025(5) 0.0009(5) -0.0040(5)
C14 0.0203(7) 0.0294(7) 0.0265(8) 0.0008(6) 0.0060(6) -0.0009(5)
C15 0.0176(6) 0.0229(6) 0.0271(7) 0.0017(6) -0.0002(5) 0.0007(5)
C16 0.0177(6) 0.0128(5) 0.0210(7) 0.0001(5) -0.0016(5) -0.0022(4)
C17 0.0203(6) 0.0144(6) 0.0191(7) 0.0009(5) -0.0033(5) -0.0001(5)
C21 0.0238(6) 0.0218(6) 0.0161(6) -0.0037(5) -0.0043(5) 0.0023(5)
C22 0.0183(6) 0.0165(6) 0.0176(6) -0.0015(5) 0.0008(5) -0.0032(5)
C23 0.0273(7) 0.0175(6) 0.0184(7) -0.0025(5) 0.0018(5) -0.0033(5)
C24 0.0318(7) 0.0164(6) 0.0274(8) -0.0057(5) 0.0037(6) 0.0012(5)
C25 0.0262(7) 0.0148(6) 0.0273(7) -0.0012(5) -0.0007(6) 0.0020(5)
C26 0.0186(6) 0.0129(6) 0.0201(7) 0.0013(5) 0.0000(5) -0.0024(5)
C27 0.0196(6) 0.0159(6) 0.0202(7) 0.0021(5) 0.0002(5) -0.0001(5)
C31 0.0176(6) 0.0178(6) 0.0203(7) 0.0017(5) -0.0032(5) 0.0021(5)
C32 0.0258(7) 0.0363(8) 0.0251(8) 0.0069(6) -0.0059(6) 0.0058(6)
C33 0.0251(7) 0.0194(7) 0.0370(9) -0.0044(6) -0.0052(6) 0.0030(5)
C34 0.0188(6) 0.0237(7) 0.0292(8) 0.0011(6) 0.0004(6) 0.0007(5)
C41 0.0224(6) 0.0210(7) 0.0247(7) 0.0047(5) -0.0048(6) 0.0043(5)
C42 0.0237(7) 0.0305(8) 0.0439(10) 0.0074(7) -0.0123(7) 0.0011(6)
C43 0.0284(7) 0.0223(7) 0.0450(10) 0.0100(7) -0.0051(7) 0.0050(6)
C44 0.0383(9) 0.0452(9) 0.0221(8) 0.0033(7) -0.0071(7) 0.0125(7)
C511 0.0152(6) 0.0184(6) 0.0166(6) -0.0019(5) -0.0026(5) 0.0007(5)
C512 0.0205(6) 0.0205(6) 0.0175(7) -0.0009(5) 0.0000(5) -0.0008(5)
C513 0.0246(7) 0.0231(7) 0.0175(7) -0.0047(5) -0.0004(5) 0.0019(5)
C514 0.0247(7) 0.0189(6) 0.0252(7) -0.0042(5) -0.0042(6) 0.0001(5)
C515 0.0201(6) 0.0188(6) 0.0252(7) 0.0003(5) -0.0013(5) -0.0025(5)
C516 0.0171(6) 0.0211(6) 0.0190(7) -0.0019(5) 0.0009(5) -0.0004(5)
C521 0.0185(6) 0.0182(6) 0.0182(7) 0.0011(5) 0.0051(5) 0.0038(5)
C522 0.0191(6) 0.0201(6) 0.0320(8) 0.0014(6) 0.0017(6) 0.0011(5)
C523 0.0231(7) 0.0198(7) 0.0557(11) 0.0052(7) 0.0112(7) 0.0017(6)
C524 0.0439(10) 0.0259(8) 0.0476(11) 0.0169(7) 0.0250(8) 0.0108(7)
C525 0.0550(11) 0.0322(8) 0.0254(8) 0.0107(7) 0.0135(8) 0.0182(8)
C526 0.0357(8) 0.0252(7) 0.0196(7) 0.0009(6) 0.0032(6) 0.0080(6)

loop_
_atom_type_symbol
_atom_type_description
_atom_type_scat_dispersion_real
_atom_type_scat_dispersion_imag
_atom_type_scat_source
C C 0.0181 0.0091 'International Tables Vol C Tables 4.2.6.8 and 6.1.1.4'
H H 0.0000 0.0000 'International Tables Vol C Tables 4.2.6.8 and 6.1.1.4'
N N 0.0311 0.0180 'International Tables Vol C Tables 4.2.6.8 and 6.1.1.4'
Cu Cu -1.9646 0.5888 'International Tables Vol C Tables 4.2.6.8 and 6.1.1.4'

loop_
_geom_angle_atom_site_label_1
_geom_angle_atom_site_label_2
_geom_angle_atom_site_label_3
_geom_angle
_geom_angle_site_symmetry_1
_geom_angle_site_symmetry_3
_geom_angle_publ_flag
N5 Cu1 N2 131.92(5) . . ?
N5 Cu1 N1 128.02(5) . . ?
N2 Cu1 N1 80.09(4) . . ?
N5 Cu1 N3 134.98(4) . . ?
N2 Cu1 N3 81.52(4) . . ?
N1 Cu1 N3 79.89(4) . . ?
C16 N1 C12 118.80(12) . . ?
C16 N1 Cu1 120.26(9) . . ?
C12 N1 Cu1 113.61(9) . . ?
C22 N2 C26 118.84(12) . . ?
C22 N2 Cu1 114.23(9) . . ?
C26 N2 Cu1 123.00(9) . . ?
C21 N3 C11 109.45(11) . . ?
C21 N3 C31 112.17(10) . . ?
C11 N3 C31 112.67(10) . . ?
C21 N3 Cu1 104.36(8) . . ?
C11 N3 Cu1 105.21(8) . . ?
C31 N3 Cu1 112.43(8) . . ?
C17 N4 C27 109.81(10) . . ?
C17 N4 C41 113.37(11) . . ?
C27 N4 C41 114.35(11) . . ?
C511 N5 C521 119.82(11) . . ?
C511 N5 Cu1 122.44(9) . . ?
C521 N5 Cu1 116.62(9) . . ?
N3 C11 C12 112.40(11) . . ?
N3 C11 H11A 109.1 . . ?
C12 C11 H11A 109.1 . . ?
N3 C11 H11B 109.1 . . ?
C12 C11 H11B 109.1 . . ?
H11A C11 H11B 107.9 . . ?
N1 C12 C13 122.19(13) . . ?
N1 C12 C11 115.72(12) . . ?
C13 C12 C11 122.09(13) . . ?
C12 C13 C14 118.86(13) . . ?
C12 C13 H13 120.6 . . ?
C14 C13 H13 120.6 . . ?
C15 C14 C13 118.68(13) . . ?
C15 C14 H14 120.7 . . ?
C13 C14 H14 120.7 . . ?
C14 C15 C16 119.34(13) . . ?
C14 C15 H15 120.3 . . ?
C16 C15 H15 120.3 . . ?
N1 C16 C15 121.92(13) . . ?
N1 C16 C17 117.73(12) . . ?
C15 C16 C17 120.32(12) . . ?
N4 C17 C16 110.90(11) . . ?
N4 C17 H17A 109.5 . . ?
C16 C17 H17A 109.5 . . ?
N4 C17 H17B 109.5 . . ?
C16 C17 H17B 109.5 . . ?
H17A C17 H17B 108.0 . . ?
N3 C21 C22 113.86(11) . . ?
N3 C21 H21A 108.8 . . ?
C22 C21 H21A 108.8 . . ?
N3 C21 H21B 108.8 . . ?
C22 C21 H21B 108.8 . . ?
H21A C21 H21B 107.7 . . ?
N2 C22 C23 122.16(13) . . ?
N2 C22 C21 117.08(12) . . ?
C23 C22 C21 120.76(13) . . ?
C22 C23 C24 118.97(13) . . ?
C22 C23 H23 120.5 . . ?
C24 C23 H23 120.5 . . ?
C25 C24 C23 118.78(13) . . ?
C25 C24 H24 120.6 . . ?
C23 C24 H24 120.6 . . ?
C24 C25 C26 119.58(13) . . ?
C24 C25 H25 120.2 . . ?
C26 C25 H25 120.2 . . ?
N2 C26 C25 121.52(13) . . ?
N2 C26 C27 118.25(12) . . ?
C25 C26 C27 120.19(12) . . ?
N4 C27 C26 111.12(11) . . ?
N4 C27 H27A 109.4 . . ?
C26 C27 H27A 109.4 . . ?
N4 C27 H27B 109.4 . . ?
C26 C27 H27B 109.4 . . ?
H27A C27 H27B 108.0 . . ?
N3 C31 C33 109.08(11) . . ?
N3 C31 C34 109.26(10) . . ?
C33 C31 C34 105.91(12) . . ?
N3 C31 C32 112.20(11) . . ?
C33 C31 C32 109.90(12) . . ?
C34 C31 C32 110.28(12) . . ?
C31 C32 H32A 109.5 . . ?
C31 C32 H32B 109.5 . . ?
H32A C32 H32B 109.5 . . ?
C31 C32 H32C 109.5 . . ?
H32A C32 H32C 109.5 . . ?
H32B C32 H32C 109.5 . . ?
C31 C33 H33A 109.5 . . ?
C31 C33 H33B 109.5 . . ?
H33A C33 H33B 109.5 . . ?
C31 C33 H33C 109.5 . . ?
H33A C33 H33C 109.5 . . ?
H33B C33 H33C 109.5 . . ?
C31 C34 H34A 109.5 . . ?
C31 C34 H34B 109.5 . . ?
H34A C34 H34B 109.5 . . ?
C31 C34 H34C 109.5 . . ?
H34A C34 H34C 109.5 . . ?
H34B C34 H34C 109.5 . . ?
N4 C41 C43 109.20(12) . . ?
N4 C41 C44 112.51(11) . . ?
C43 C41 C44 109.99(14) . . ?
N4 C41 C42 108.52(12) . . ?
C43 C41 C42 105.81(12) . . ?
C44 C41 C42 110.59(14) . . ?
C41 C42 H42A 109.5 . . ?
C41 C42 H42B 109.5 . . ?
H42A C42 H42B 109.5 . . ?
C41 C42 H42C 109.5 . . ?
H42A C42 H42C 109.5 . . ?
H42B C42 H42C 109.5 . . ?
C41 C43 H43A 109.5 . . ?
C41 C43 H43B 109.5 . . ?
H43A C43 H43B 109.5 . . ?
C41 C43 H43C 109.5 . . ?
H43A C43 H43C 109.5 . . ?
H43B C43 H43C 109.5 . . ?
C41 C44 H44A 109.5 . . ?
C41 C44 H44B 109.5 . . ?
H44A C44 H44B 109.5 . . ?
C41 C44 H44C 109.5 . . ?
H44A C44 H44C 109.5 . . ?
H44B C44 H44C 109.5 . . ?
N5 C511 C516 119.56(12) . . ?
N5 C511 C512 124.35(12) . . ?
C516 C511 C512 115.87(12) . . ?
C513 C512 C511 121.87(13) . . ?
C513 C512 H512 119.1 . . ?
C511 C512 H512 119.1 . . ?
C512 C513 C514 121.22(13) . . ?
C512 C513 H513 119.4 . . ?
C514 C513 H513 119.4 . . ?
C515 C514 C513 118.03(13) . . ?
C515 C514 H514 121.0 . . ?
C513 C514 H514 121.0 . . ?
C514 C515 C516 121.20(13) . . ?
C514 C515 H515 119.4 . . ?
C516 C515 H515 119.4 . . ?
C515 C516 C511 121.80(13) . . ?
C515 C516 H516 119.1 . . ?
C511 C516 H516 119.1 . . ?
N5 C521 C522 119.47(13) . . ?
N5 C521 C526 123.70(13) . . ?
C522 C521 C526 116.58(13) . . ?
C523 C522 C521 121.58(15) . . ?
C523 C522 H522 119.2 . . ?
C521 C522 H522 119.2 . . ?
C524 C523 C522 120.68(16) . . ?
C524 C523 H523 119.7 . . ?
C522 C523 H523 119.7 . . ?
C525 C524 C523 118.68(15) . . ?
C525 C524 H524 120.7 . . ?
C523 C524 H524 120.7 . . ?
C524 C525 C526 121.07(17) . . ?
C524 C525 H525 119.5 . . ?
C526 C525 H525 119.5 . . ?
C525 C526 C521 121.34(16) . . ?
C525 C526 H526 119.3 . . ?
C521 C526 H526 119.3 . . ?

loop_
_geom_bond_atom_site_label_1
_geom_bond_atom_site_label_2
_geom_bond_distance
_geom_bond_site_symmetry_2
_geom_bond_publ_flag
Cu1 N5 1.9373(11) . ?
Cu1 N2 2.0827(11) . ?
Cu1 N1 2.1426(11) . ?
Cu1 N3 2.2516(11) . ?
N1 C16 1.3410(17) . ?
N1 C12 1.3462(18) . ?
N2 C22 1.3477(18) . ?
N2 C26 1.3487(17) . ?
N3 C21 1.4806(17) . ?
N3 C11 1.4841(17) . ?
N3 C31 1.5177(16) . ?
N4 C17 1.4761(16) . ?
N4 C27 1.4812(17) . ?
N4 C41 1.4973(17) . ?
N5 C511 1.3803(17) . ?
N5 C521 1.3954(17) . ?
C11 C12 1.5128(18) . ?
C11 H11A 0.9900 . ?
C11 H11B 0.9900 . ?
C12 C13 1.385(2) . ?
C13 C14 1.394(2) . ?
C13 H13 0.9500 . ?
C14 C15 1.382(2) . ?
C14 H14 0.9500 . ?
C15 C16 1.390(2) . ?
C15 H15 0.9500 . ?
C16 C17 1.5123(19) . ?
C17 H17A 0.9900 . ?
C17 H17B 0.9900 . ?
C21 C22 1.5153(19) . ?
C21 H21A 0.9900 . ?
C21 H21B 0.9900 . ?
C22 C23 1.3869(19) . ?
C23 C24 1.389(2) . ?
C23 H23 0.9500 . ?
C24 C25 1.383(2) . ?
C24 H24 0.9500 . ?
C25 C26 1.3902(19) . ?
C25 H25 0.9500 . ?
C26 C27 1.5121(19) . ?
C27 H27A 0.9900 . ?
C27 H27B 0.9900 . ?
C31 C33 1.5301(19) . ?
C31 C34 1.5312(19) . ?
C31 C32 1.534(2) . ?
C32 H32A 0.9800 . ?
C32 H32B 0.9800 . ?
C32 H32C 0.9800 . ?
C33 H33A 0.9800 . ?
C33 H33B 0.9800 . ?
C33 H33C 0.9800 . ?
C34 H34A 0.9800 . ?
C34 H34B 0.9800 . ?
C34 H34C 0.9800 . ?
C41 C43 1.530(2) . ?
C41 C44 1.530(2) . ?
C41 C42 1.538(2) . ?
C42 H42A 0.9800 . ?
C42 H42B 0.9800 . ?
C42 H42C 0.9800 . ?
C43 H43A 0.9800 . ?
C43 H43B 0.9800 . ?
C43 H43C 0.9800 . ?
C44 H44A 0.9800 . ?
C44 H44B 0.9800 . ?
C44 H44C 0.9800 . ?
C511 C516 1.4124(19) . ?
C511 C512 1.4143(19) . ?
C512 C513 1.3862(19) . ?
C512 H512 0.9500 . ?
C513 C514 1.392(2) . ?
C513 H513 0.9500 . ?
C514 C515 1.390(2) . ?
C514 H514 0.9500 . ?
C515 C516 1.390(2) . ?
C515 H515 0.9500 . ?
C516 H516 0.9500 . ?
C521 C522 1.406(2) . ?
C521 C526 1.410(2) . ?
C522 C523 1.392(2) . ?
C522 H522 0.9500 . ?
C523 C524 1.387(3) . ?
C523 H523 0.9500 . ?
C524 C525 1.385(3) . ?
C524 H524 0.9500 . ?
C525 C526 1.388(2) . ?
C525 H525 0.9500 . ?
C526 H526 0.9500 . ?

loop_
_geom_torsion_atom_site_label_1
_geom_torsion_atom_site_label_2
_geom_torsion_atom_site_label_3
_geom_torsion_atom_site_label_4
_geom_torsion
_geom_torsion_site_symmetry_1
_geom_torsion_site_symmetry_2
_geom_torsion_site_symmetry_3
_geom_torsion_site_symmetry_4
_geom_torsion_publ_flag
C21 N3 C11 C12 -76.86(14) . . . . ?
C31 N3 C11 C12 157.60(12) . . . . ?
Cu1 N3 C11 C12 34.77(13) . . . . ?
C16 N1 C12 C13 -5.20(19) . . . . ?
Cu1 N1 C12 C13 -155.41(11) . . . . ?
C16 N1 C12 C11 174.69(11) . . . . ?
Cu1 N1 C12 C11 24.48(14) . . . . ?
N3 C11 C12 N1 -41.91(17) . . . . ?
N3 C11 C12 C13 137.98(13) . . . . ?
N1 C12 C13 C14 2.7(2) . . . . ?
C11 C12 C13 C14 -177.21(13) . . . . ?
C12 C13 C14 C15 1.4(2) . . . . ?
C13 C14 C15 C16 -2.9(2) . . . . ?
C12 N1 C16 C15 3.67(19) . . . . ?
Cu1 N1 C16 C15 151.85(11) . . . . ?
C12 N1 C16 C17 -174.39(11) . . . . ?
Cu1 N1 C16 C17 -26.20(15) . . . . ?
C14 C15 C16 N1 0.3(2) . . . . ?
C14 C15 C16 C17 178.35(13) . . . . ?
C27 N4 C17 C16 -84.03(13) . . . . ?
C41 N4 C17 C16 146.69(11) . . . . ?
N1 C16 C17 N4 111.85(13) . . . . ?
C15 C16 C17 N4 -66.24(16) . . . . ?
C11 N3 C21 C22 82.52(14) . . . . ?
C31 N3 C21 C22 -151.65(11) . . . . ?
Cu1 N3 C21 C22 -29.66(13) . . . . ?
C26 N2 C22 C23 4.48(19) . . . . ?
Cu1 N2 C22 C23 162.87(10) . . . . ?
C26 N2 C22 C21 -176.25(11) . . . . ?
Cu1 N2 C22 C21 -17.85(15) . . . . ?
N3 C21 C22 N2 34.12(17) . . . . ?
N3 C21 C22 C23 -146.60(13) . . . . ?
N2 C22 C23 C24 -2.2(2) . . . . ?
C21 C22 C23 C24 178.56(13) . . . . ?
C22 C23 C24 C25 -0.8(2) . . . . ?
C23 C24 C25 C26 1.5(2) . . . . ?
C22 N2 C26 C25 -3.78(19) . . . . ?
Cu1 N2 C26 C25 -160.18(10) . . . . ?
C22 N2 C26 C27 173.88(11) . . . . ?
Cu1 N2 C26 C27 17.47(16) . . . . ?
C24 C25 C26 N2 0.8(2) . . . . ?
C24 C25 C26 C27 -176.77(13) . . . . ?
C17 N4 C27 C26 82.80(13) . . . . ?
C41 N4 C27 C26 -148.45(11) . . . . ?
N2 C26 C27 N4 -105.01(13) . . . . ?
C25 C26 C27 N4 72.68(15) . . . . ?
C21 N3 C31 C33 173.52(12) . . . . ?
C11 N3 C31 C33 -62.43(15) . . . . ?
Cu1 N3 C31 C33 56.26(12) . . . . ?
C21 N3 C31 C34 58.17(14) . . . . ?
C11 N3 C31 C34 -177.78(11) . . . . ?
Cu1 N3 C31 C34 -59.09(12) . . . . ?
C21 N3 C31 C32 -64.47(15) . . . . ?
C11 N3 C31 C32 59.58(15) . . . . ?
Cu1 N3 C31 C32 178.27(9) . . . . ?
C17 N4 C41 C43 -175.02(12) . . . . ?
C27 N4 C41 C43 58.04(15) . . . . ?
C17 N4 C41 C44 62.56(16) . . . . ?
C27 N4 C41 C44 -64.37(16) . . . . ?
C17 N4 C41 C42 -60.14(15) . . . . ?
C27 N4 C41 C42 172.93(12) . . . . ?
C521 N5 C511 C516 161.67(12) . . . . ?
Cu1 N5 C511 C516 -5.82(17) . . . . ?
C521 N5 C511 C512 -23.84(19) . . . . ?
Cu1 N5 C511 C512 168.67(10) . . . . ?
N5 C511 C512 C513 -174.96(13) . . . . ?
C516 C511 C512 C513 -0.3(2) . . . . ?
C511 C512 C513 C514 -0.3(2) . . . . ?
C512 C513 C514 C515 0.9(2) . . . . ?
C513 C514 C515 C516 -0.8(2) . . . . ?
C514 C515 C516 C511 0.2(2) . . . . ?
N5 C511 C516 C515 175.32(13) . . . . ?
C512 C511 C516 C515 0.4(2) . . . . ?
C511 N5 C521 C522 149.47(12) . . . . ?
Cu1 N5 C521 C522 -42.33(15) . . . . ?
C511 N5 C521 C526 -36.40(19) . . . . ?
Cu1 N5 C521 C526 131.80(12) . . . . ?
N5 C521 C522 C523 176.64(13) . . . . ?
C526 C521 C522 C523 2.1(2) . . . . ?
C521 C522 C523 C524 -0.1(2) . . . . ?
C522 C523 C524 C525 -1.7(2) . . . . ?
C523 C524 C525 C526 1.4(2) . . . . ?
C524 C525 C526 C521 0.7(2) . . . . ?
N5 C521 C526 C525 -176.70(14) . . . . ?
C522 C521 C526 C525 -2.4(2) . . . . ?
